data_7049859
loop_
_publ_author_name
'Fischer, Christian A.'
'R\"osch, Andreas'
'Elsen, Holger'
'Ballmann, Gerd'
'Wiesinger, Michael'
'Langer, Jens'
'F\"arber, Christian'
'Harder, Sjoerd'

_publ_section_title
;
 Lewis acidic alkaline earth metal complexes with a perfluorinated
 diphenylamide ligand.
;
_journal_issue 20
_journal_name_full 'Dalton transactions (Cambridge, England : 2003)'
_journal_page_first 6757
_journal_page_last 6766
_journal_paper_doi 10.1039/c9dt01272a
_journal_volume 48
_journal_year 2019
_chemical_formula_moiety 'C48 F40 Mg2 N4'
_chemical_formula_sum 'C48 F40 Mg2 N4'
_chemical_formula_weight 1441.14
_space_group_crystal_system triclinic
_space_group_IT_number 2
_space_group_name_Hall '-P 1'
_space_group_name_H-M_alt 'P -1'
_symmetry_space_group_name_Hall '-P 1'
_symmetry_space_group_name_H-M 'P -1'
_atom_sites_solution_primary dual
_audit_creation_date 2018-12-04
_audit_creation_method
;
Olex2 1.2
(compiled 2018.05.29 svn.r3508 for OlexSys, GUI svn.r5506)
;
_audit_update_record
;
2019-03-25 deposited with the CCDC.    2019-04-25 downloaded from the CCDC.
;
_cell_angle_alpha 90.810(3)
_cell_angle_beta 113.380(4)
_cell_angle_gamma 102.982(3)
_cell_formula_units_Z 1
_cell_length_a 10.7838(4)
_cell_length_b 10.8947(4)
_cell_length_c 11.2504(4)
_cell_measurement_reflns_used 9508
_cell_measurement_temperature 100
_cell_measurement_theta_max 72.8320
_cell_measurement_theta_min 4.5880
_cell_volume 1174.32(9)
_computing_cell_refinement 'CrysAlisPro 1.171.38.46 (Rigaku OD, 2015)'
_computing_data_collection 'CrysAlisPro 1.171.38.46 (Rigaku OD, 2015)'
_computing_data_reduction 'CrysAlisPro 1.171.38.46 (Rigaku OD, 2015)'
_computing_molecular_graphics 'Olex2 (Dolomanov et al., 2009)'
_computing_publication_material 'Olex2 (Dolomanov et al., 2009)'
_computing_structure_refinement 'ShelXL (Sheldrick, 2015)'
_computing_structure_solution 'ShelXT (Sheldrick, 2015)'
_diffrn_ambient_environment N~2~
_diffrn_ambient_temperature 100
_diffrn_detector 'CCD plate'
_diffrn_detector_area_resol_mean 5.2903
_diffrn_detector_type AtlasS2
_diffrn_measured_fraction_theta_full 0.997
_diffrn_measured_fraction_theta_max 0.997
_diffrn_measurement_details
;
List of Runs (angles in degrees, time in seconds):

  # Type    Start    End  Width  t~exp~   \w     \q     \k     \f   Frames
#--------------------------------------------------------------------------
  1  \w    -69.00  32.00   1.00    1.00    --  -40.90  57.00 150.00  101
  2  \w    -73.00  35.00   1.00    1.00    --  -40.90  77.00-120.00  108
  3  \w    -69.00  32.00   1.00    1.00    --  -40.90  57.00  30.00  101
  4  \w     72.00 178.00   1.00    1.50    --  104.96  77.00  30.00  106
  5  \w     32.00 131.00   1.00    1.50    --  104.96 -45.00-150.00   99
  6  \w     32.00 131.00   1.00    1.50    --  104.96 -45.00 -30.00   99
  7  \w     22.00 109.00   1.00    1.50    --  104.96 -94.00-180.00   87
  8  \w     33.00 134.00   1.00    1.50    --  104.96 -61.00  90.00  101
  9  \w     22.00 109.00   1.00    1.50    --  104.96 -94.00-120.00   87
 10  \w     22.00 109.00   1.00    1.50    --  104.96 -94.00  90.00   87
 11  \w     22.00 109.00   1.00    1.50    --  104.96 -94.00   0.00   87
 12  \w     17.00 178.00   1.00    1.50    --  104.96   0.00-150.00  161
 13  \w      8.00 117.00   1.00    1.00    --   40.90  77.00-120.00  109
 14  \w     13.00 114.00   1.00    1.00    --   40.90  57.00   0.00  101
 15  \w      8.00 117.00   1.00    1.00    --   40.90  77.00 120.00  109
 16  \w     72.00 143.00   1.00    1.50    --  104.96  77.00-150.00   71
 17  \w     79.00 178.00   1.00    1.50    --  104.96  45.00   0.00   99
 18  \w     52.00 178.00   1.00    1.50    --  104.96  15.00 -30.00  126
;
_diffrn_measurement_device 'four-circle diffractometer'
_diffrn_measurement_device_type 'SuperNova, Dual, Cu at zero, AtlasS2'
_diffrn_measurement_method '\w scans'
_diffrn_orient_matrix_type 'CrysAlisPro convention (1999,Acta A55,543-557)'
_diffrn_orient_matrix_UB_11 0.0098516000
_diffrn_orient_matrix_UB_12 0.1433563000
_diffrn_orient_matrix_UB_13 0.0090516000
_diffrn_orient_matrix_UB_21 0.1601605000
_diffrn_orient_matrix_UB_22 0.0276474000
_diffrn_orient_matrix_UB_23 0.0697081000
_diffrn_orient_matrix_UB_31 0.0100987000
_diffrn_orient_matrix_UB_32 0.0052082000
_diffrn_orient_matrix_UB_33 -0.1327225000
_diffrn_radiation_monochromator mirror
_diffrn_radiation_probe x-ray
_diffrn_radiation_type CuK\a
_diffrn_radiation_wavelength 1.54184
_diffrn_reflns_av_R_equivalents 0.0239
_diffrn_reflns_av_unetI/netI 0.0223
_diffrn_reflns_Laue_measured_fraction_full 0.997
_diffrn_reflns_Laue_measured_fraction_max 0.997
_diffrn_reflns_limit_h_max 12
_diffrn_reflns_limit_h_min -12
_diffrn_reflns_limit_k_max 13
_diffrn_reflns_limit_k_min -13
_diffrn_reflns_limit_l_max 11
_diffrn_reflns_limit_l_min -13
_diffrn_reflns_number 12778
_diffrn_reflns_point_group_measured_fraction_full 0.997
_diffrn_reflns_point_group_measured_fraction_max 0.997
_diffrn_reflns_theta_full 67.684
_diffrn_reflns_theta_max 68.111
_diffrn_reflns_theta_min 4.192
_diffrn_source 'micro-focus sealed X-ray tube'
_diffrn_source_type 'SuperNova (Cu) X-ray Source'
_exptl_absorpt_coefficient_mu 2.397
_exptl_absorpt_correction_T_max 1.000
_exptl_absorpt_correction_T_min 0.660
_exptl_absorpt_correction_type gaussian
_exptl_absorpt_process_details
;
CrysAlisPro 1.171.38.46 (Rigaku Oxford Diffraction, 2015)
Numerical absorption correction based on gaussian integration over
            a multifaceted crystal model
Empirical absorption correction using spherical harmonics,
 implemented in SCALE3 ABSPACK scaling algorithm.
;
_exptl_crystal_colour 'clear colourless'
_exptl_crystal_colour_lustre clear
_exptl_crystal_colour_primary colourless
_exptl_crystal_density_diffrn 2.038
_exptl_crystal_description block
_exptl_crystal_F_000 700
_exptl_crystal_size_max 0.265
_exptl_crystal_size_mid 0.175
_exptl_crystal_size_min 0.156
_refine_diff_density_max 0.405
_refine_diff_density_min -0.271
_refine_diff_density_rms 0.063
_refine_ls_extinction_method none
_refine_ls_goodness_of_fit_ref 1.045
_refine_ls_hydrogen_treatment undef
_refine_ls_matrix_type full
_refine_ls_number_parameters 424
_refine_ls_number_reflns 4275
_refine_ls_number_restraints 0
_refine_ls_restrained_S_all 1.045
_refine_ls_R_factor_all 0.0384
_refine_ls_R_factor_gt 0.0370
_refine_ls_shift/su_max 0.000
_refine_ls_shift/su_mean 0.000
_refine_ls_structure_factor_coef Fsqd
_refine_ls_weighting_details 'w=1/[\s^2^(Fo^2^)+(0.0620P)^2^+0.7600P] where P=(Fo^2^+2Fc^2^)/3'
_refine_ls_weighting_scheme calc
_refine_ls_wR_factor_gt 0.1017
_refine_ls_wR_factor_ref 0.1032
_reflns_Friedel_coverage 0.000
_reflns_number_gt 4075
_reflns_number_total 4275
_reflns_threshold_expression 'I > 2\s(I)'
_cod_data_source_file c9dt01272a2.cif
_cod_data_source_block hasj180309a
_cod_depositor_comments 'Adding full bibliography for 7049859--7049867.cif.'
_cod_original_cell_volume 1174.32(8)
_cod_database_code 7049859
_shelx_shelxl_version_number 2014/7
_chemical_oxdiff_formula 'C H N Mg F '
_shelx_space_group_comment
;
The symmetry employed for this shelxl refinement is uniquely defined
by the following loop, which should always be used as a source of
symmetry information in preference to the above space-group names.
They are only intended as comments.
;
_reflns_odcompleteness_completeness 99.81
_reflns_odcompleteness_iscentric 1
_reflns_odcompleteness_theta 67.96
_olex2_refinement_description
;
;
_olex2_date_sample_data_collection 2018-03-09
_olex2_submission_original_sample_id hasj180309a
_olex2_submission_special_instructions 'No special instructions were received'
_oxdiff_exptl_absorpt_empirical_details
;
Empirical correction (ABSPACK) includes:
- Absorption correction using spherical harmonics
- Frame scaling
- Detector area scaling
;
_oxdiff_exptl_absorpt_empirical_full_max 1.311
_oxdiff_exptl_absorpt_empirical_full_min 0.751

loop_
_space_group_symop_operation_xyz
'x, y, z'
'-x, -y, -z'

loop_
_atom_site_label
_atom_site_type_symbol
_atom_site_fract_x
_atom_site_fract_y
_atom_site_fract_z
_atom_site_U_iso_or_equiv
_atom_site_adp_type
_atom_site_occupancy
_atom_site_site_symmetry_order
_atom_site_calc_flag
Mg1 Mg 0.37539(6) 0.45124(5) 0.03797(6) 0.01579(15) Uani 1 1 d
F11 F 0.40677(10) 0.26689(9) 0.02235(10) 0.0185(2) Uani 1 1 d
F10 F 0.39452(11) 0.64101(9) 0.11245(10) 0.0197(2) Uani 1 1 d
F5 F 0.33724(11) 0.20307(11) 0.22950(11) 0.0242(2) Uani 1 1 d
F15 F 0.87313(11) 0.44894(10) 0.31318(11) 0.0232(2) Uani 1 1 d
F6 F 0.12194(12) 0.42200(11) 0.32293(11) 0.0247(2) Uani 1 1 d
F20 F 0.81837(11) 0.68442(10) 0.14630(10) 0.0222(2) Uani 1 1 d
F16 F 0.54196(11) 0.47944(10) 0.35501(10) 0.0233(2) Uani 1 1 d
F12 F 0.44163(11) 0.03416(10) 0.07884(12) 0.0263(3) Uani 1 1 d
F19 F 0.94014(12) 0.87959(11) 0.34440(11) 0.0300(3) Uani 1 1 d
F14 F 0.90791(11) 0.21665(11) 0.36829(12) 0.0277(3) Uani 1 1 d
F13 F 0.69586(13) 0.00691(11) 0.25294(13) 0.0317(3) Uani 1 1 d
F9 F 0.44259(13) 0.85802(11) 0.26180(12) 0.0308(3) Uani 1 1 d
F2 F -0.21943(12) 0.16617(12) 0.00663(12) 0.0306(3) Uani 1 1 d
F17 F 0.64831(12) 0.67844(12) 0.54140(11) 0.0293(3) Uani 1 1 d
F1 F -0.04040(12) 0.38750(11) 0.02872(12) 0.0304(3) Uani 1 1 d
F18 F 0.84774(13) 0.87985(11) 0.53731(11) 0.0320(3) Uani 1 1 d
F4 F 0.15643(14) -0.01821(11) 0.21091(12) 0.0322(3) Uani 1 1 d
F3 F -0.12462(13) -0.03955(11) 0.09890(12) 0.0319(3) Uani 1 1 d
F7 F 0.15871(14) 0.63684(12) 0.45812(12) 0.0361(3) Uani 1 1 d
F8 F 0.32191(16) 0.85865(12) 0.43749(13) 0.0400(3) Uani 1 1 d
N1 N 0.25023(15) 0.41926(14) 0.13429(14) 0.0167(3) Uani 1 1 d
N2 N 0.60565(15) 0.48332(14) 0.13428(14) 0.0156(3) Uani 1 1 d
C13 C 0.63708(18) 0.36486(17) 0.16836(16) 0.0163(3) Uani 1 1 d
C14 C 0.53448(18) 0.25423(17) 0.11058(17) 0.0173(4) Uani 1 1 d
C19 C 0.67346(18) 0.58069(16) 0.24327(17) 0.0169(4) Uani 1 1 d
C12 C 0.33449(18) 0.64047(17) 0.20115(17) 0.0182(4) Uani 1 1 d
C7 C 0.25556(18) 0.52265(17) 0.20914(17) 0.0171(4) Uani 1 1 d
C1 C 0.15553(19) 0.30358(17) 0.12770(17) 0.0179(4) Uani 1 1 d
C24 C 0.77654(19) 0.68419(17) 0.24577(17) 0.0188(4) Uani 1 1 d
C6 C 0.19995(19) 0.19640(18) 0.17370(17) 0.0195(4) Uani 1 1 d
C20 C 0.63657(18) 0.57984(17) 0.34857(18) 0.0186(4) Uani 1 1 d
C8 C 0.19752(19) 0.52806(18) 0.30025(18) 0.0205(4) Uani 1 1 d
C16 C 0.6760(2) 0.12161(18) 0.22580(19) 0.0224(4) Uani 1 1 d
C21 C 0.6932(2) 0.68022(19) 0.44608(18) 0.0221(4) Uani 1 1 d
C17 C 0.78339(19) 0.22863(19) 0.28432(18) 0.0214(4) Uani 1 1 d
C11 C 0.3603(2) 0.75239(18) 0.27470(19) 0.0231(4) Uani 1 1 d
C5 C 0.1083(2) 0.08195(18) 0.16604(18) 0.0233(4) Uani 1 1 d
C3 C -0.0818(2) 0.17486(19) 0.06272(18) 0.0233(4) Uani 1 1 d
C15 C 0.54866(19) 0.13439(17) 0.13666(19) 0.0206(4) Uani 1 1 d
C18 C 0.76502(19) 0.34781(17) 0.25549(17) 0.0189(4) Uani 1 1 d
C2 C 0.0115(2) 0.28799(18) 0.07229(18) 0.0219(4) Uani 1 1 d
C4 C -0.0338(2) 0.07112(18) 0.11024(19) 0.0238(4) Uani 1 1 d
C23 C 0.8387(2) 0.78454(17) 0.34404(19) 0.0225(4) Uani 1 1 d
C22 C 0.7936(2) 0.78274(18) 0.44348(18) 0.0230(4) Uani 1 1 d
C9 C 0.2180(2) 0.6398(2) 0.37289(19) 0.0256(4) Uani 1 1 d
C10 C 0.2995(2) 0.75260(19) 0.3624(2) 0.0280(4) Uani 1 1 d

loop_
_atom_site_aniso_label
_atom_site_aniso_U_11
_atom_site_aniso_U_22
_atom_site_aniso_U_33
_atom_site_aniso_U_23
_atom_site_aniso_U_13
_atom_site_aniso_U_12
Mg1 0.0147(3) 0.0166(3) 0.0166(3) 0.0023(2) 0.0079(2) 0.0022(2)
F11 0.0147(5) 0.0176(5) 0.0197(5) 0.0007(4) 0.0042(4) 0.0025(4)
F10 0.0207(5) 0.0187(5) 0.0215(5) 0.0022(4) 0.0122(4) 0.0019(4)
F5 0.0220(6) 0.0286(6) 0.0264(6) 0.0065(5) 0.0119(5) 0.0106(5)
F15 0.0147(5) 0.0225(5) 0.0266(6) -0.0008(4) 0.0041(4) 0.0018(4)
F6 0.0252(6) 0.0276(6) 0.0260(6) 0.0064(4) 0.0162(5) 0.0047(5)
F20 0.0228(5) 0.0232(5) 0.0188(5) 0.0026(4) 0.0099(4) -0.0002(4)
F16 0.0193(5) 0.0282(6) 0.0209(5) 0.0030(4) 0.0094(4) 0.0007(4)
F12 0.0212(6) 0.0157(5) 0.0391(7) 0.0002(5) 0.0121(5) -0.0003(4)
F19 0.0297(6) 0.0208(6) 0.0281(6) 0.0003(5) 0.0064(5) -0.0052(5)
F14 0.0189(5) 0.0311(6) 0.0322(6) 0.0074(5) 0.0064(5) 0.0123(5)
F13 0.0301(6) 0.0200(6) 0.0493(8) 0.0115(5) 0.0172(6) 0.0119(5)
F9 0.0364(7) 0.0184(5) 0.0333(6) -0.0016(5) 0.0149(5) -0.0024(5)
F2 0.0173(6) 0.0342(6) 0.0313(6) 0.0046(5) 0.0064(5) -0.0041(5)
F17 0.0285(6) 0.0424(7) 0.0184(5) -0.0027(5) 0.0105(5) 0.0100(5)
F1 0.0185(5) 0.0260(6) 0.0400(7) 0.0145(5) 0.0054(5) 0.0045(5)
F18 0.0355(7) 0.0269(6) 0.0234(6) -0.0102(5) 0.0033(5) 0.0057(5)
F4 0.0447(7) 0.0202(6) 0.0378(7) 0.0105(5) 0.0213(6) 0.0114(5)
F3 0.0385(7) 0.0202(6) 0.0324(6) 0.0016(5) 0.0185(6) -0.0086(5)
F7 0.0472(8) 0.0405(7) 0.0310(7) -0.0007(5) 0.0276(6) 0.0099(6)
F8 0.0584(9) 0.0281(7) 0.0349(7) -0.0091(5) 0.0232(6) 0.0067(6)
N1 0.0148(7) 0.0173(7) 0.0178(7) 0.0011(6) 0.0076(6) 0.0017(6)
N2 0.0154(7) 0.0155(7) 0.0141(7) 0.0007(5) 0.0048(6) 0.0026(5)
C13 0.0171(8) 0.0197(9) 0.0143(8) 0.0022(6) 0.0087(7) 0.0047(7)
C14 0.0145(8) 0.0206(9) 0.0176(8) 0.0030(7) 0.0073(7) 0.0046(7)
C19 0.0167(8) 0.0170(8) 0.0151(8) 0.0007(7) 0.0042(7) 0.0047(7)
C12 0.0173(8) 0.0223(9) 0.0149(8) 0.0024(7) 0.0069(7) 0.0043(7)
C7 0.0145(8) 0.0216(9) 0.0135(8) 0.0025(7) 0.0036(7) 0.0056(7)
C1 0.0186(9) 0.0196(9) 0.0149(8) 0.0016(7) 0.0085(7) 0.0011(7)
C24 0.0194(9) 0.0218(9) 0.0137(8) 0.0030(7) 0.0058(7) 0.0039(7)
C6 0.0207(9) 0.0236(9) 0.0155(8) 0.0023(7) 0.0089(7) 0.0054(7)
C20 0.0156(8) 0.0221(9) 0.0171(8) 0.0036(7) 0.0051(7) 0.0055(7)
C8 0.0192(9) 0.0236(9) 0.0190(9) 0.0055(7) 0.0082(7) 0.0051(7)
C16 0.0252(10) 0.0195(9) 0.0287(10) 0.0076(7) 0.0150(8) 0.0100(7)
C21 0.0224(9) 0.0300(10) 0.0146(9) 0.0002(7) 0.0056(7) 0.0118(8)
C17 0.0186(9) 0.0276(10) 0.0211(9) 0.0049(7) 0.0095(7) 0.0093(7)
C11 0.0247(10) 0.0193(9) 0.0218(9) 0.0014(7) 0.0075(8) 0.0027(7)
C5 0.0346(11) 0.0199(9) 0.0197(9) 0.0045(7) 0.0152(8) 0.0076(8)
C3 0.0193(9) 0.0264(10) 0.0201(9) 0.0030(7) 0.0076(7) -0.0014(7)
C15 0.0202(9) 0.0165(9) 0.0264(10) 0.0010(7) 0.0127(8) 0.0011(7)
C18 0.0170(9) 0.0211(9) 0.0186(9) -0.0001(7) 0.0086(7) 0.0028(7)
C2 0.0213(9) 0.0218(9) 0.0207(9) 0.0066(7) 0.0072(7) 0.0040(7)
C4 0.0301(10) 0.0189(9) 0.0212(9) 0.0001(7) 0.0147(8) -0.0038(8)
C23 0.0216(9) 0.0165(9) 0.0221(9) 0.0025(7) 0.0029(7) 0.0024(7)
C22 0.0246(10) 0.0214(9) 0.0168(9) -0.0036(7) 0.0009(7) 0.0085(8)
C9 0.0297(10) 0.0318(11) 0.0193(9) 0.0028(8) 0.0131(8) 0.0099(8)
C10 0.0373(11) 0.0243(10) 0.0232(10) -0.0036(8) 0.0126(9) 0.0095(8)

loop_
_atom_type_symbol
_atom_type_description
_atom_type_scat_dispersion_real
_atom_type_scat_dispersion_imag
_atom_type_scat_source
C C 0.0181 0.0091 'International Tables Vol C Tables 4.2.6.8 and 6.1.1.4'
F F 0.0727 0.0534 'International Tables Vol C Tables 4.2.6.8 and 6.1.1.4'
Mg Mg 0.1719 0.1771 'International Tables Vol C Tables 4.2.6.8 and 6.1.1.4'
N N 0.0311 0.0180 'International Tables Vol C Tables 4.2.6.8 and 6.1.1.4'

loop_
_exptl_crystal_face_index_h
_exptl_crystal_face_index_k
_exptl_crystal_face_index_l
_exptl_crystal_face_perp_dist
-4 -1 -3 0.0757
3 0 -7 0.0994
6 1 -2 0.1068
1 1 6 0.0925
-4 -1 7 0.1044
2 3 -6 0.0782
-2 7 -1 0.0695
-4 1 7 0.0933
3 4 -6 0.0832
2 6 -2 0.0818
1 6 0 0.0860
0 6 4 0.0934
-2 2 7 0.0943
-3 -1 7 0.0991
-3 -4 6 0.1060
-1 -6 0 0.0699
0 -6 -2 0.0722
-1 -3 -5 0.0837
5 4 -3 0.0919
4 4 0 0.0893
-1 1 7 0.0919
6 0 0 0.1067
4 0 3 0.0976
1 0 6 0.0902
-1 0 7 0.0909
-6 0 6 0.1171
0 0 -7 0.0895
-2 2 -6 0.0834
-6 3 -1 0.0867
-1 -1 7 0.0922
2 -2 6 0.0963
-3 5 -4 0.0700
-5 6 0 0.0773
-1 -3 7 0.0926
1 -4 5 0.1048
-1 -6 3 0.0860
1 -7 0 0.0782
-1 -5 -3 0.0663
-3 -6 0 0.0766
0 5 -5 0.0605
-4 7 -1 0.0609
-3 4 6 0.0988
0 3 6 0.0917
4 4 -4 0.0872
-1 -6 -2 0.0610

loop_
_geom_angle_atom_site_label_1
_geom_angle_atom_site_label_2
_geom_angle_atom_site_label_3
_geom_angle
_geom_angle_site_symmetry_1
_geom_angle_site_symmetry_3
F11 Mg1 Mg1 87.07(4) . 2_665
F11 Mg1 F10 162.25(5) . .
F11 Mg1 F20 68.90(4) . 2_665
F11 Mg1 N2 76.51(5) . .
F11 Mg1 N2 99.64(5) . 2_665
F10 Mg1 Mg1 90.63(4) . 2_665
F10 Mg1 F20 128.15(5) . 2_665
F10 Mg1 N2 89.72(5) . .
F20 Mg1 Mg1 109.35(4) 2_665 2_665
N1 Mg1 Mg1 163.86(6) . 2_665
N1 Mg1 F11 99.92(6) . .
N1 Mg1 F10 78.27(5) . .
N1 Mg1 F20 86.77(5) . 2_665
N1 Mg1 N2 123.69(6) . .
N1 Mg1 N2 144.85(6) . 2_665
N2 Mg1 Mg1 45.60(4) 2_665 2_665
N2 Mg1 Mg1 43.63(4) . 2_665
N2 Mg1 F10 91.20(5) 2_665 .
N2 Mg1 F20 137.53(5) . 2_665
N2 Mg1 F20 73.52(5) 2_665 2_665
N2 Mg1 N2 89.23(6) 2_665 .
C14 F11 Mg1 113.94(9) . .
C12 F10 Mg1 111.50(10) . .
C24 F20 Mg1 106.54(9) . 2_665
C7 N1 Mg1 115.67(12) . .
C7 N1 C1 117.87(15) . .
C1 N1 Mg1 126.41(12) . .
Mg1 N2 Mg1 90.77(6) 2_665 .
C13 N2 Mg1 117.22(11) . 2_665
C13 N2 Mg1 108.29(10) . .
C13 N2 C19 112.34(14) . .
C19 N2 Mg1 112.05(11) . 2_665
C19 N2 Mg1 114.46(11) . .
C14 C13 N2 118.92(15) . .
C14 C13 C18 114.90(16) . .
C18 C13 N2 126.17(16) . .
F11 C14 C13 116.73(15) . .
C15 C14 F11 118.02(16) . .
C15 C14 C13 125.23(17) . .
C24 C19 N2 120.96(16) . .
C24 C19 C20 116.28(16) . .
C20 C19 N2 122.71(16) . .
F10 C12 C7 115.62(15) . .
C11 C12 F10 118.25(16) . .
C11 C12 C7 126.11(17) . .
N1 C7 C12 117.65(16) . .
N1 C7 C8 129.25(17) . .
C12 C7 C8 113.02(16) . .
C6 C1 N1 122.10(16) . .
C6 C1 C2 115.35(16) . .
C2 C1 N1 122.53(17) . .
F20 C24 C19 117.25(15) . .
F20 C24 C23 119.44(16) . .
C23 C24 C19 123.30(17) . .
F5 C6 C1 119.39(16) . .
F5 C6 C5 117.87(17) . .
C5 C6 C1 122.73(17) . .
F16 C20 C19 119.21(16) . .
F16 C20 C21 118.94(17) . .
C21 C20 C19 121.85(17) . .
F6 C8 C7 120.63(17) . .
F6 C8 C9 117.10(17) . .
C9 C8 C7 122.24(18) . .
F13 C16 C17 120.31(17) . .
F13 C16 C15 120.44(17) . .
C17 C16 C15 119.23(17) . .
F17 C21 C20 119.68(18) . .
F17 C21 C22 120.38(17) . .
C22 C21 C20 119.93(18) . .
F14 C17 C16 119.51(17) . .
F14 C17 C18 119.54(17) . .
C16 C17 C18 120.95(17) . .
F9 C11 C12 120.43(18) . .
F9 C11 C10 121.11(17) . .
C12 C11 C10 118.46(18) . .
F4 C5 C6 120.31(18) . .
F4 C5 C4 119.88(17) . .
C4 C5 C6 119.80(18) . .
F2 C3 C2 119.82(18) . .
F2 C3 C4 120.25(17) . .
C4 C3 C2 119.93(18) . .
F12 C15 C14 120.48(17) . .
F12 C15 C16 121.41(17) . .
C14 C15 C16 118.11(17) . .
F15 C18 C13 119.65(16) . .
F15 C18 C17 118.82(16) . .
C17 C18 C13 121.53(17) . .
F1 C2 C1 119.34(16) . .
F1 C2 C3 117.64(17) . .
C3 C2 C1 123.00(18) . .
F3 C4 C5 120.87(18) . .
F3 C4 C3 119.92(18) . .
C3 C4 C5 119.18(17) . .
F19 C23 C24 121.10(18) . .
F19 C23 C22 120.50(17) . .
C24 C23 C22 118.40(18) . .
F18 C22 C21 119.88(18) . .
F18 C22 C23 120.01(18) . .
C21 C22 C23 120.11(17) . .
F7 C9 C8 118.53(18) . .
F7 C9 C10 119.51(18) . .
C10 C9 C8 121.95(18) . .
F8 C10 C11 121.08(19) . .
F8 C10 C9 120.73(19) . .
C9 C10 C11 118.17(18) . .

loop_
_geom_bond_atom_site_label_1
_geom_bond_atom_site_label_2
_geom_bond_distance
_geom_bond_site_symmetry_2
Mg1 Mg1 3.1059(11) 2_665
Mg1 F11 2.1264(12) .
Mg1 F10 2.1544(12) .
Mg1 F20 2.4364(12) 2_665
Mg1 N1 2.0193(16) .
Mg1 N2 2.2195(16) .
Mg1 N2 2.1432(16) 2_665
F11 C14 1.380(2) .
F10 C12 1.388(2) .
F5 C6 1.343(2) .
F15 C18 1.340(2) .
F6 C8 1.347(2) .
F20 Mg1 2.4364(12) 2_665
F20 C24 1.362(2) .
F16 C20 1.342(2) .
F12 C15 1.329(2) .
F19 C23 1.326(2) .
F14 C17 1.337(2) .
F13 C16 1.334(2) .
F9 C11 1.335(2) .
F2 C3 1.342(2) .
F17 C21 1.339(2) .
F1 C2 1.341(2) .
F18 C22 1.333(2) .
F4 C5 1.333(2) .
F3 C4 1.340(2) .
F7 C9 1.345(2) .
F8 C10 1.339(2) .
N1 C7 1.374(2) .
N1 C1 1.413(2) .
N2 Mg1 2.1433(16) 2_665
N2 C13 1.427(2) .
N2 C19 1.438(2) .
C13 C14 1.381(2) .
C13 C18 1.395(3) .
C14 C15 1.371(3) .
C19 C24 1.385(3) .
C19 C20 1.391(3) .
C12 C7 1.398(3) .
C12 C11 1.373(3) .
C7 C8 1.404(3) .
C1 C6 1.390(3) .
C1 C2 1.393(3) .
C24 C23 1.384(3) .
C6 C5 1.384(3) .
C20 C21 1.381(3) .
C8 C9 1.381(3) .
C16 C17 1.379(3) .
C16 C15 1.381(3) .
C21 C22 1.380(3) .
C17 C18 1.381(3) .
C11 C10 1.384(3) .
C5 C4 1.382(3) .
C3 C2 1.377(3) .
C3 C4 1.376(3) .
C23 C22 1.384(3) .
C9 C10 1.377(3) .

loop_
_exptl_oxdiff_crystal_face_indexfrac_h
_exptl_oxdiff_crystal_face_indexfrac_k
_exptl_oxdiff_crystal_face_indexfrac_l
_exptl_oxdiff_crystal_face_x
_exptl_oxdiff_crystal_face_y
_exptl_oxdiff_crystal_face_z
-3.9954 -0.9977 -3.0015 -0.2096 -0.8767 0.3528
3.0014 0.0027 -7.0005 -0.0334 -0.0072 0.9594
5.9965 0.9997 -1.9988 0.1843 0.8487 0.3311
0.9962 0.9967 6.0014 0.2070 0.6055 -0.7813
-4.0011 -1.0019 6.9999 -0.1197 -0.1806 -0.9747
2.0031 3.0002 -5.9994 0.3955 -0.0144 0.8321
-1.9944 6.9955 -0.9979 0.9742 -0.1956 0.1487
-4.0001 0.9966 7.0007 0.1668 -0.1251 -0.9644
3.0028 3.9994 -5.9988 0.5486 0.1733 0.8473
2.0023 5.9964 -1.9977 0.8613 0.3472 0.3166
1.0020 5.9956 0.0024 0.8694 0.3264 0.0410
0.0005 5.9940 4.0028 0.8955 0.4448 -0.5000
-2.0014 1.9957 7.0014 0.3298 0.2227 -0.9391
-3.0019 -1.0020 7.0001 -0.1099 -0.0205 -0.9646
-3.0028 -3.9994 5.9988 -0.5486 -0.1733 -0.8473
-1.0020 -5.9956 -0.0024 -0.8694 -0.3264 -0.0410
-0.0017 -5.9948 -2.0025 -0.8775 -0.3056 0.2345
-0.9977 -2.9957 -5.0020 -0.4846 -0.5913 0.6382
4.9993 3.9980 -2.9980 0.5953 0.7022 0.4692
3.9985 3.9968 0.0022 0.6124 0.7511 0.0609
-1.0027 0.9964 7.0012 0.1963 0.3550 -0.9342
5.9949 -0.0004 0.0011 0.0590 0.9602 0.0604
3.9949 -0.0016 3.0012 0.0663 0.8490 -0.3580
0.9957 -0.0026 6.0010 0.0638 0.5777 -0.7864
-1.0031 -0.0029 7.0008 0.0531 0.3273 -0.9393
-5.9983 -0.0021 5.9998 -0.0051 -0.5425 -0.8569
0.0040 0.0030 -7.0010 -0.0629 -0.4873 0.9292
-1.9939 2.0012 -6.0005 0.2129 -0.6823 0.7867
-5.9929 2.9987 -1.0001 0.3618 -0.9466 0.0878
-1.0036 -1.0022 7.0005 -0.0902 0.2995 -0.9445
1.9939 -2.0012 6.0005 -0.2129 0.6823 -0.7867
-2.9928 4.9983 -3.9993 0.6509 -0.6199 0.5266
-4.9929 5.9960 0.0013 0.8104 -0.6338 -0.0194
-1.0046 -3.0007 6.9997 -0.3767 0.2441 -0.9548
0.9944 -3.9993 4.9994 -0.5183 0.3972 -0.6743
-1.0037 -5.9969 2.9980 -0.8424 -0.1176 -0.4393
0.9959 -6.9950 -0.0024 -0.9930 -0.0341 -0.0261
-0.9998 -4.9951 -3.0025 -0.7531 -0.5075 0.3624
-3.0003 -5.9955 -0.0028 -0.8891 -0.6465 -0.0612
0.0052 4.9985 -4.9989 0.6714 -0.2094 0.6895
-3.9927 6.9957 -0.9983 0.9545 -0.5157 0.1286
-2.9990 3.9948 6.0018 0.5975 0.0485 -0.8061
-0.0020 2.9953 6.0020 0.4837 0.5009 -0.7810
4.0008 3.9985 -3.9984 0.5764 0.4726 0.5919
-1.0008 -5.9948 -2.0027 -0.8874 -0.4656 0.2245
